data_2006310
loop_
_publ_author_name
'Yamagata, Tsuneaki'
'Okiyama, Hiroshi'
'Imoto, Hideo'
'Saito, Taro'

_publ_section_title
;<i>trans</i>-[(Mo~6~Cl~8~)(C~7~H~7~)~4~{P(<i>n</i>-C~4~H~9~)~3~}~2~] and
 <i>trans</i>-[(Mo~6~Cl~8~)(C~8~H~5~)~4~{P(<i>n</i>-C~5~H~11~)~3~}~2~].2C~7~H~8~
;
_journal_issue 7
_journal_name_full 'Acta Crystallographica Section C'
_journal_page_first 859
_journal_page_last 862
_journal_paper_doi 10.1107/S0108270197002266
_journal_volume 53
_journal_year 1997
_chemical_formula_iupac '[(Mo6 Cl8)(C8 H5)4 (C15 H33 P)2], 2C7 H8'
_chemical_formula_moiety 'C62 H86 Mo6 Cl8 P2, 2(C7 H8)'
_chemical_formula_structural '[(Mo6 Cl8)(C8 H5)4 (C15 H33 P)2], 2C7 H8'
_chemical_formula_sum 'C76 H102 Cl8 Mo6 P2'
_chemical_formula_weight 1936.86
_space_group_IT_number 14
_symmetry_cell_setting monoclinic
_symmetry_space_group_name_Hall '-P 2yn'
_symmetry_space_group_name_H-M 'P 1 21/n 1'
_atom_type_scat_source IntTabIV
_cell_angle_alpha 90
_cell_angle_beta 98.78(2)
_cell_angle_gamma 90
_cell_formula_units_Z 2
_cell_length_a 25.241(6)
_cell_length_b 10.9620(10)
_cell_length_c 15.180(2)
_cell_measurement_reflns_used 66
_cell_measurement_temperature 294.0(10)
_cell_measurement_theta_max 12.41
_cell_measurement_theta_min 9.27
_cell_volume 4151.0(12)
_computing_cell_refinement AFD
_computing_data_collection 'AFD (Rigaku Corporation, 1985)'
_computing_data_reduction AFD
_computing_molecular_graphics 'ORTEPII (Johnson, 1976)'
_computing_structure_refinement 'ANYBLK (Imoto, 1996, Ver. 2.6j)'
_computing_structure_solution 'SHELXS86 (Sheldrick, 1986)'
_diffrn_ambient_temperature 293(2)
_diffrn_measurement_device Rigaku_AFC4R
_diffrn_measurement_method \w-2\q
_diffrn_radiation_monochromator graphite
_diffrn_radiation_source Rigaku_rotating_anode
_diffrn_radiation_type Mo_K\a
_diffrn_radiation_wavelength 0.71069
_diffrn_reflns_av_R_equivalents 0.04
_diffrn_reflns_limit_h_max 32
_diffrn_reflns_limit_h_min -32
_diffrn_reflns_limit_k_max 14
_diffrn_reflns_limit_k_min 0
_diffrn_reflns_limit_l_max 19
_diffrn_reflns_limit_l_min 0
_diffrn_reflns_number 9915
_diffrn_reflns_theta_max 27.5
_diffrn_reflns_theta_min 1.75
_diffrn_standards_decay_% 0
_diffrn_standards_interval_count 50
_diffrn_standards_number 3
_exptl_absorpt_coefficient_mu 1.213
_exptl_absorpt_correction_type none
_exptl_crystal_colour orange
_exptl_crystal_density_diffrn 1.550
_exptl_crystal_density_method not_measured
_exptl_crystal_description prism
_exptl_crystal_F_000 1952
_exptl_crystal_size_max 0.70
_exptl_crystal_size_mid 0.17
_exptl_crystal_size_min 0.07
_refine_diff_density_max 0.99
_refine_diff_density_min -1.02
_refine_ls_extinction_method none
_refine_ls_goodness_of_fit_obs 1.205
_refine_ls_hydrogen_treatment noref
_refine_ls_matrix_type full
_refine_ls_number_parameters 359
_refine_ls_number_reflns 3450
_refine_ls_R_factor_obs .0570
_refine_ls_shift/esd_max 0.0001
_refine_ls_structure_factor_coef F
_refine_ls_weighting_details 'w = 1/\s^2^(F)'
_refine_ls_weighting_scheme calc
_refine_ls_wR_factor_obs .0451
_reflns_number_observed 3450
_reflns_number_total 9550
_reflns_observed_criterion F_>_4_sigma(F)
_cod_data_source_file fr1022.cif
_cod_data_source_block II
_cod_depositor_comments
;
The following automatic conversions were performed:

'_refine_ls_weighting_scheme' value 'w = 1/\s^2^(F)' was changed to
'calc'. New tag '_refine_ls_weighting_details' was created. The value
of the new tag was set to 'w = 1/\s^2^(F)'.

Automatic conversion script
Id: cif_fix_values 3143 2015-03-26 13:38:13Z robertas 
;
_cod_original_cell_volume 4151.0(10)
_cod_original_sg_symbol_H-M 'P 21/n'
_cod_database_code 2006310

loop_
_symmetry_equiv_pos_as_xyz
+X,+Y,+Z
-X,-Y,-Z
1/2-X,1/2+Y,1/2-Z
1/2+X,1/2-Y,1/2+Z

loop_
_atom_site_aniso_label
_atom_site_aniso_U_11
_atom_site_aniso_U_22
_atom_site_aniso_U_33
_atom_site_aniso_U_12
_atom_site_aniso_U_13
_atom_site_aniso_U_23
Mo1 .0410(7) .0348(7) .0439(9) .0022(6) .0086(7) -.0050(7)
Mo2 .0490(8) .0273(6) .0414(9) .0015(6) .0122(7) -.0010(7)
Mo3 .0458(7) .0258(6) .0400(9) .0012(6) .0098(7) -.0044(7)
Cl1 .061(2) .046(2) .044(2) .007(2) .007(2) -.003(2)
Cl2 .054(2) .038(2) .061(3) -.012(2) .014(2) -.007(2)
Cl3 .062(2) .030(2) .050(3) .005(2) .008(2) .003(2)
Cl4 .052(2) .045(2) .055(3) .002(2) .020(2) -.008(2)
P .061(3) .036(2) .050(3) .002(2) .011(2) -.010(2)
C1 .037(8) .053(8) .043(9) .007(7) .001(7) -.010(8)
C2 .064(11) .063(10) .049(11) -.007(8) .005(9) .001(9)
C3 .055(11) .069(11) .071(13) .010(9) .001(10) .008(10)
C4 .069(12) .083(13) .11(2) .026(10) .027(12) .012(12)
C5 .079(14) .13(2) .09(2) .023(13) .022(13) .018(15)
C6 .075(15) .12(2) .14(3) .002(13) -.011(15) .02(2)
C7 .076(15) .12(2) .09(2) .006(13) -.027(12) .039(15)
C8 .062(12) .099(15) .08(2) .006(10) -.001(12) -.003(13)
C9 .048(9) .031(7) .055(11) .002(6) .019(8) -.013(7)
C10 .067(10) .037(8) .050(11) .004(7) .021(9) -.007(8)
C11 .069(11) .043(9) .038(10) .014(8) .022(9) .009(8)
C12 .062(10) .055(9) .075(13) -.002(8) .027(10) -.002(10)
C13 .077(13) .066(11) .12(2) -.008(10) .041(13) .005(13)
C14 .14(2) .10(2) .07(2) .013(15) .08(2) .039(14)
C15 .11(2) .091(14) .064(13) -.006(12) .040(13) .005(12)
C16 .081(12) .060(10) .066(13) .001(9) .024(11) -.006(10)
C17 .083(11) .049(9) .048(11) .019(8) .034(9) -.001(8)
C18 .110(14) .063(11) .068(14) .019(10) .030(12) -.002(10)
C19 .18(2) .081(14) .08(2) .010(15) .04(2) .007(14)
C20 .16(3) .24(3) .16(3) -.01(2) .05(2) .07(3)
C21 .18(2) .17(3) .19(3) -.02(2) .03(2) .05(2)
C22 .067(10) .071(10) .052(11) -.005(8) .013(9) -.016(9)
C23 .109(14) .059(10) .040(10) -.017(9) .003(10) -.010(9)
C24 .15(2) .070(12) .074(15) -.041(12) .003(13) -.014(11)
C25 .21(3) .16(2) .10(2) -.13(2) .04(2) -.02(2)
C26 .30(4) .19(3) .15(3) -.06(2) .13(3) -.03(2)
C27 .061(10) .056(9) .054(11) .007(8) .014(8) -.021(8)
C28 .063(10) .051(9) .072(13) .025(8) -.003(9) .014(9)
C29 .081(14) .068(13) .13(2) .010(10) -.021(13) -.013(12)
C30 .19(2) .059(12) .17(2) .006(15) -.06(2) .02(2)
C31 .15(2) .10(2) .18(3) .008(15) -.03(2) .00(2)

loop_
_atom_site_label
_atom_site_fract_x
_atom_site_fract_y
_atom_site_fract_z
_atom_site_U_iso_or_equiv
_atom_site_thermal_displace_type
_atom_site_calc_flag
_atom_site_calc_attached_atom
_atom_site_refinement_flags
Mo1 .42937(4) .03344(10) .95137(9) .0397(7) Uani d . .
Mo2 .52382(5) .09504(10) .91286(9) .0387(7) Uani d . .
Mo3 .49999(5) -.13594(9) .92694(9) .0368(7) Uani d . .
Cl1 .45532(13) -.0081(3) .8037(2) .051(2) Uani d . .
Cl2 .58878(13) .1867(3) 1.0344(3) .051(2) Uani d . .
Cl3 .45737(13) .2494(3) .9400(2) .047(2) Uani d . .
Cl4 .58846(13) -.0697(3) .8946(2) .050(2) Uani d . .
P .50652(15) -.3293(3) .8274(3) .049(2) Uani d . .
C1 .3491(5) .0776(11) .9016(9) .045(8) Uani d . .
C2 .3055(6) .1217(13) .8854(10) .059(10) Uani d . .
C3 .2524(6) .1851(14) .8681(12) .066(11) Uani d . .
C4 .2156(7) .1723(14) .9273(13) .086(13) Uani d . .
C5 .1686(8) .239(2) .9162(14) .10(2) Uani d . .
C6 .1562(8) .317(2) .849(2) .11(2) Uani d . .
C7 .1905(8) .329(2) .7894(14) .10(2) Uani d . .
C8 .2386(6) .263(2) .7971(12) .083(13) Uani d . .
C9 .5512(5) .2059(10) .8110(10) .043(8) Uani d . .
C10 .5662(5) .2674(12) .7555(10) .050(9) Uani d . .
C11 .5857(6) .3451(12) .6908(10) .049(9) Uani d . .
C12 .6342(6) .4036(13) .7110(11) .062(10) Uani d . .
C13 .6509(7) .481(2) .6479(15) .083(13) Uani d . .
C14 .6201(10) .501(2) .5688(14) .10(2) Uani d . .
C15 .5723(8) .447(2) .5491(12) .087(13) Uani d . .
C16 .5542(6) .3678(14) .6088(12) .068(11) Uani d . .
C17 .5389(6) -.3039(12) .7284(10) .057(10) Uani d . .
C18 .5053(7) -.2307(14) .6548(12) .078(12) Uani d . .
C19 .5393(9) -.184(2) .5865(15) .11(2) Uani d . .
C20 .5601(10) -.063(3) .609(2) .18(3) Uani d . .
C21 .5926(10) .001(2) .554(2) .18(3) Uani d . .
C22 .4417(5) -.4036(13) .7920(10) .063(10) Uani d . .
C23 .4438(6) -.5191(14) .7338(10) .070(10) Uani d . .
C24 .3903(8) -.582(2) .7154(12) .101(14) Uani d . .
C25 .3954(10) -.698(2) .661(2) .15(2) Uani d . .
C26 .3596(12) -.779(3) .652(2) .20(3) Uani d . .
C27 .5486(5) -.4488(12) .8863(10) .056(9) Uani d . .
C28 .6076(6) -.4147(12) .9112(10) .063(10) Uani d . .
C29 .6361(7) -.5042(15) .9785(14) .095(14) Uani d . .
C30 .6878(10) -.478(2) 1.012(2) .15(2) Uani d . .
C31 .7139(8) -.558(2) 1.085(2) .15(2) Uani d . .
C32 .2321(4) .3152(9) .3437(7) .169(3) Uiso d . G
C33 .2098(5) .3640(13) .2616(8) .169(3) Uiso d . G
C34 .2290(8) .328(2) .1842(8) .169(3) Uiso d . G
C35 .2704(9) .243(2) .1890(11) .169(3) Uiso d . G
C36 .2927(7) .1942(15) .2711(13) .169(3) Uiso d . G
C37 .2736(5) .2303(11) .3485(10) .169(3) Uiso d . G
C38 .2115(6) .3542(13) .4273(8) .169(3) Uiso d . G
H4 .22292 .11697 .975818 .09 Uiso calc C4 R
H5 .144474 .229659 .957953 .09 Uiso calc C5 R
H6 .124032 .363407 .842503 .09 Uiso calc C6 R
H7 .181798 .383187 .740625 .09 Uiso calc C7 R
H8 .26157 .271974 .753522 .09 Uiso calc C8 R
H12 .655978 .391317 .767061 .09 Uiso calc C12 R
H13 .684718 .520503 .66094 .09 Uiso calc C13 R
H14 .632219 .554611 .526854 .09 Uiso calc C14 R
H15 .550733 .462035 .493273 .09 Uiso calc C15 R
H16 .520334 .32916 .594013 .09 Uiso calc C16 R
H17a .547429 -.391689 .701563 .09 Uiso calc C17 R
H17b .575974 -.255406 .748958 .09 Uiso calc C17 R
H18a .487777 -.153874 .684303 .09 Uiso calc C18 R
H18b .47388 -.288386 .621269 .09 Uiso calc C18 R
H19a .514678 -.180779 .521733 .09 Uiso calc C19 R
H19b .572445 -.245212 .584578 .09 Uiso calc C19 R
H20a .58384 -.069888 .67386 .09 Uiso calc C20 R
H20b .525699 -.00545 .612156 .09 Uiso calc C20 R
H21a .603583 .089063 .582862 .09 Uiso calc C21 R
H21b .62838 -.051262 .549544 .09 Uiso calc C21 R
H21c .570238 .013177 .487838 .09 Uiso calc C21 R
H22a .415383 -.33829 .754113 .09 Uiso calc C22 R
H22b .425287 -.429367 .851006 .09 Uiso calc C22 R
H23a .472828 -.581788 .768249 .09 Uiso calc C23 R
H23b .455835 -.492964 .671179 .09 Uiso calc C23 R
H24a .361403 -.521408 .67799 .09 Uiso calc C24 R
H24b .377191 -.605343 .777658 .09 Uiso calc C24 R
H25a .431864 -.742805 .691281 .09 Uiso calc C25 R
H25b .399548 -.669085 .594514 .09 Uiso calc C25 R
H26a .371026 -.852352 .612032 .09 Uiso calc C26 R
H26b .354592 -.813179 .717263 .09 Uiso calc C26 R
H26c .322275 -.739458 .620495 .09 Uiso calc C26 R
H27a .546158 -.528457 .844017 .09 Uiso calc C27 R
H27b .533024 -.470333 .946846 .09 Uiso calc C27 R
H28a .610515 -.324253 .939739 .09 Uiso calc C28 R
H28b .626493 -.415963 .852021 .09 Uiso calc C28 R
H29a .635474 -.592368 .946652 .09 Uiso calc C29 R
H29b .613939 -.508653 1.033874 .09 Uiso calc C29 R
H30a .68905 -.385402 1.036475 .09 Uiso calc C30 R
H30b .710875 -.483926 .957459 .09 Uiso calc C30 R
H31a .754705 -.528665 1.106137 .09 Uiso calc C31 R
H31b .692018 -.552839 1.141038 .09 Uiso calc C31 R
H31c .713844 -.651365 1.062022 .09 Uiso calc C31 R
H33 .181556 .421808 .258328 .18 Uiso calc C33 R
H34 .21374 .361044 .128218 .18 Uiso calc C34 R
H35 .283462 .218321 .136225 .18 Uiso calc C35 R
H36 .321001 .136363 .274343 .18 Uiso calc C36 R
H37 .288817 .197127 .404453 .18 Uiso calc C37 R
H38a .1792 .294604 .438922 .18 Uiso calc C38 R
H38b .243496 .349249 .483129 .18 Uiso calc C38 R
H38c .196901 .446852 .419652 .18 Uiso calc C38 R

loop_
_atom_type_symbol
Mo
Cl
P
C
H

loop_
_geom_angle_atom_site_label_1
_geom_angle_atom_site_label_2
_geom_angle_atom_site_label_3
_geom_angle_site_symmetry_1
_geom_angle_site_symmetry_3
_geom_angle
_geom_angle_publ_flag
Mo1 Mo1 Mo2 2_657 . 44.89(3) no
Mo1 Mo1 Mo2 2_657 2_657 44.98(3) no
Mo1 Mo1 Mo3 2_657 . 44.74(3) no
Mo1 Mo1 Mo3 2_657 2_657 45.22(3) no
Mo1 Mo1 Cl1 2_657 . 87.31(9) no
Mo1 Mo1 Cl2 2_657 2_657 87.25(9) no
Mo1 Mo1 Cl3 2_657 . 87.12(9) no
Mo1 Mo1 Cl4 2_657 2_657 87.61(9) no
Mo1 Mo1 C1 2_657 . 177.1(3) no
Mo2 Mo1 Mo2 . 2_657 89.86(5) no
Mo2 Mo1 Mo3 . . 59.63(4) no
Mo2 Mo1 Mo3 . 2_657 60.22(4) no
Mo2 Mo1 Cl1 . . 58.04(9) no
Mo2 Mo1 Cl2 . 2_657 117.18(8) no
Mo2 Mo1 Cl3 . . 57.48(8) no
Mo2 Mo1 Cl4 . 2_657 118.02(10) no
Mo2 Mo1 C1 . . 135.8(4) no
Mo2 Mo1 Mo3 2_657 . 59.99(4) no
Mo2 Mo1 Mo3 2_657 2_657 59.96(4) no
Mo2 Mo1 Cl1 2_657 . 117.63(9) no
Mo2 Mo1 Cl2 2_657 2_657 58.29(10) no
Mo2 Mo1 Cl3 2_657 . 117.85(11) no
Mo2 Mo1 Cl4 2_657 2_657 58.01(8) no
Mo2 Mo1 C1 2_657 . 134.2(4) no
Mo3 Mo1 Mo3 . 2_657 89.96(4) no
Mo3 Mo1 Cl1 . . 57.64(8) no
Mo3 Mo1 Cl2 . 2_657 57.56(7) no
Mo3 Mo1 Cl3 . . 117.09(8) no
Mo3 Mo1 Cl4 . 2_657 117.98(10) no
Mo3 Mo1 C1 . . 138.1(3) no
Mo3 Mo1 Cl1 2_657 . 118.23(10) no
Mo3 Mo1 Cl2 2_657 2_657 118.21(11) no
Mo3 Mo1 Cl3 2_657 . 57.95(9) no
Mo3 Mo1 Cl4 2_657 2_657 57.83(8) no
Mo3 Mo1 C1 2_657 . 131.9(3) no
Cl1 Mo1 Cl2 . 2_657 88.74(12) no
Cl1 Mo1 Cl3 . . 89.72(12) no
Cl1 Mo1 Cl4 . 2_657 174.90(13) no
Cl1 Mo1 C1 . . 95.2(4) no
Cl2 Mo1 Cl3 2_657 . 174.22(12) no
Cl2 Mo1 Cl4 2_657 2_657 90.65(12) no
Cl2 Mo1 C1 2_657 . 94.3(3) no
Cl3 Mo1 Cl4 . 2_657 90.39(12) no
Cl3 Mo1 C1 . . 91.4(3) no
Cl4 Mo1 C1 2_657 . 89.9(4) no
Mo1 Mo2 Mo1 . 2_657 90.14(5) no
Mo1 Mo2 Mo2 . 2_657 45.02(3) no
Mo1 Mo2 Mo3 . . 60.40(4) no
Mo1 Mo2 Mo3 . 2_657 59.68(4) no
Mo1 Mo2 Cl1 . . 57.82(8) no
Mo1 Mo2 Cl2 . . 117.19(10) no
Mo1 Mo2 Cl3 . . 58.33(8) no
Mo1 Mo2 Cl4 . . 118.21(9) no
Mo1 Mo2 C9 . . 134.7(3) no
Mo1 Mo2 Mo2 2_657 2_657 45.11(3) no
Mo1 Mo2 Mo3 2_657 . 59.89(4) no
Mo1 Mo2 Mo3 2_657 2_657 60.29(4) no
Mo1 Mo2 Cl1 2_657 . 117.72(9) no
Mo1 Mo2 Cl2 2_657 . 57.80(8) no
Mo1 Mo2 Cl3 2_657 . 118.30(11) no
Mo1 Mo2 Cl4 2_657 . 58.09(10) no
Mo1 Mo2 C9 2_657 . 135.1(3) no
Mo2 Mo2 Mo3 2_657 . 45.18(3) no
Mo2 Mo2 Mo3 2_657 2_657 44.91(3) no
Mo2 Mo2 Cl1 2_657 . 87.23(8) no
Mo2 Mo2 Cl2 2_657 . 86.95(10) no
Mo2 Mo2 Cl3 2_657 . 87.90(8) no
Mo2 Mo2 Cl4 2_657 . 87.77(8) no
Mo2 Mo2 C9 2_657 . 179.7(3) no
Mo3 Mo2 Mo3 . 2_657 90.09(5) no
Mo3 Mo2 Cl1 . . 57.86(8) no
Mo3 Mo2 Cl2 . . 117.66(10) no
Mo3 Mo2 Cl3 . . 118.70(9) no
Mo3 Mo2 Cl4 . . 57.83(8) no
Mo3 Mo2 C9 . . 134.8(3) no
Mo3 Mo2 Cl1 2_657 . 117.48(9) no
Mo3 Mo2 Cl2 2_657 . 57.53(8) no
Mo3 Mo2 Cl3 2_657 . 58.01(9) no
Mo3 Mo2 Cl4 2_657 . 118.35(11) no
Mo3 Mo2 C9 2_657 . 135.1(3) no
Cl1 Mo2 Cl2 . . 174.17(13) no
Cl1 Mo2 Cl3 . . 90.11(12) no
Cl1 Mo2 Cl4 . . 89.81(12) no
Cl1 Mo2 C9 . . 92.6(4) no
Cl2 Mo2 Cl3 . . 89.24(12) no
Cl2 Mo2 Cl4 . . 90.39(12) no
Cl2 Mo2 C9 . . 93.2(4) no
Cl3 Mo2 Cl4 . . 175.66(13) no
Cl3 Mo2 C9 . . 91.9(3) no
Cl4 Mo2 C9 . . 92.4(3) no
Mo1 Mo3 Mo1 . 2_657 90.04(4) no
Mo1 Mo3 Mo2 . . 59.98(4) no
Mo1 Mo3 Mo2 . 2_657 59.72(4) no
Mo1 Mo3 Mo3 . 2_657 44.78(3) no
Mo1 Mo3 Cl1 . . 57.77(8) no
Mo1 Mo3 Cl2 . 2_657 57.82(8) no
Mo1 Mo3 Cl3 . 2_657 117.27(10) no
Mo1 Mo3 Cl4 . . 118.18(8) no
Mo1 Mo3 P . . 138.83(10) no
Mo1 Mo3 Mo2 2_657 . 60.15(4) no
Mo1 Mo3 Mo2 2_657 2_657 60.10(4) no
Mo1 Mo3 Mo3 2_657 2_657 45.26(3) no
Mo1 Mo3 Cl1 2_657 . 118.32(9) no
Mo1 Mo3 Cl2 2_657 2_657 118.35(11) no
Mo1 Mo3 Cl3 2_657 2_657 58.34(8) no
Mo1 Mo3 Cl4 2_657 . 58.30(9) no
Mo1 Mo3 P 2_657 . 131.12(10) no
Mo2 Mo3 Mo2 . 2_657 89.91(5) no
Mo2 Mo3 Mo3 . 2_657 45.09(3) no
Mo2 Mo3 Cl1 . . 58.20(9) no
Mo2 Mo3 Cl2 . 2_657 117.79(8) no
Mo2 Mo3 Cl3 . 2_657 118.43(10) no
Mo2 Mo3 Cl4 . . 58.22(8) no
Mo2 Mo3 P . . 134.36(10) no
Mo2 Mo3 Mo3 2_657 2_657 44.82(3) no
Mo2 Mo3 Cl1 2_657 . 117.48(9) no
Mo2 Mo3 Cl2 2_657 2_657 58.27(10) no
Mo2 Mo3 Cl3 2_657 2_657 57.55(8) no
Mo2 Mo3 Cl4 2_657 . 118.37(11) no
Mo2 Mo3 P 2_657 . 135.51(10) no
Mo3 Mo3 Cl1 2_657 . 87.44(8) no
Mo3 Mo3 Cl2 2_657 2_657 87.49(8) no
Mo3 Mo3 Cl3 2_657 2_657 87.46(9) no
Mo3 Mo3 Cl4 2_657 . 88.01(8) no
Mo3 Mo3 P 2_657 . 176.36(10) no
Cl1 Mo3 Cl2 . 2_657 88.98(13) no
Cl1 Mo3 Cl3 . 2_657 174.72(12) no
Cl1 Mo3 Cl4 . . 90.27(12) no
Cl1 Mo3 P . . 94.82(13) no
Cl2 Mo3 Cl3 2_657 2_657 89.42(13) no
Cl2 Mo3 Cl4 2_657 . 175.46(12) no
Cl2 Mo3 P 2_657 . 95.39(12) no
Cl3 Mo3 Cl4 2_657 . 90.93(12) no
Cl3 Mo3 P 2_657 . 90.34(12) no
Cl4 Mo3 P . . 89.13(11) no
Mo1 Cl1 Mo2 . . 64.14(10) no
Mo1 Cl1 Mo3 . . 64.58(10) no
Mo2 Cl1 Mo3 . . 63.94(10) no
Mo1 Cl2 Mo2 2_657 . 63.91(9) no
Mo1 Cl2 Mo3 2_657 2_657 64.62(8) no
Mo2 Cl2 Mo3 . 2_657 64.21(8) no
Mo1 Cl3 Mo2 . . 64.19(8) no
Mo1 Cl3 Mo3 . 2_657 63.71(8) no
Mo2 Cl3 Mo3 . 2_657 64.43(9) no
Mo1 Cl4 Mo2 2_657 . 63.90(8) no
Mo1 Cl4 Mo3 2_657 . 63.87(8) no
Mo2 Cl4 Mo3 . . 63.94(8) no
Mo3 P C17 . . 115.0(4) no
Mo3 P C22 . . 113.3(4) no
Mo3 P C27 . . 112.3(5) no
C17 P C22 . . 108.4(7) no
C17 P C27 . . 102.1(6) no
C22 P C27 . . 104.6(6) no
Mo1 C1 C2 . . 166.7(12) yes
C1 C2 C3 . . 176(2) yes
C2 C3 C4 . . 120(2) no
C2 C3 C8 . . 123(2) no
C4 C3 C8 . . 116.9(15) no
C3 C4 C5 . . 121(2) no
C3 C4 H4 . . 120(2) no
C5 C4 H4 . . 120(2) no
C4 C5 C6 . . 122(2) no
C4 C5 H5 . . 119(2) no
C6 C5 H5 . . 119(2) no
C5 C6 C7 . . 118(2) no
C5 C6 H6 . . 121(3) no
C7 C6 H6 . . 121(3) no
C6 C7 C8 . . 122(2) no
C6 C7 H7 . . 119(2) no
C8 C7 H7 . . 119(2) no
C3 C8 C7 . . 120(2) no
C3 C8 H8 . . 120(2) no
C7 C8 H8 . . 120(2) no
Mo2 C9 C10 . . 179.6(11) yes
C9 C10 C11 . . 178(2) yes
C10 C11 C12 . . 121(2) no
C10 C11 C16 . . 120(2) no
C12 C11 C16 . . 118.9(14) no
C11 C12 C13 . . 119(2) no
C11 C12 H12 . . 121(2) no
C13 C12 H12 . . 121(2) no
C12 C13 C14 . . 121(2) no
C12 C13 H13 . . 119(2) no
C14 C13 H13 . . 119(2) no
C13 C14 C15 . . 120(2) no
C13 C14 H14 . . 120(3) no
C15 C14 H14 . . 120(3) no
C14 C15 C16 . . 121(2) no
C14 C15 H15 . . 120(2) no
C16 C15 H15 . . 120(2) no
C11 C16 C15 . . 120(2) no
C11 C16 H16 . . 120(2) no
C15 C16 H16 . . 120(2) no
P C17 C18 . . 114.4(10) no
P C17 H17a . . 108.2(10) no
P C17 H17b . . 108.2(11) no
C18 C17 H17a . . 108.2(13) no
C18 C17 H17b . . 108.2(12) no
H17a C17 H17b . . 109.5(11) no
C17 C18 C19 . . 111.6(15) no
C17 C18 H18a . . 108.9(14) no
C17 C18 H18b . . 108.9(14) no
C19 C18 H18a . . 108.9(14) no
C19 C18 H18b . . 109(2) no
H18a C18 H18b . . 109.5(14) no
C18 C19 C20 . . 112(2) no
C18 C19 H19a . . 109(2) no
C18 C19 H19b . . 109(2) no
C20 C19 H19a . . 109(2) no
C20 C19 H19b . . 109(2) no
H19a C19 H19b . . 109(2) no
C19 C20 C21 . . 122(3) no
C19 C20 H20a . . 106(2) no
C19 C20 H20b . . 106(2) no
C21 C20 H20a . . 106(2) no
C21 C20 H20b . . 106(3) no
H20a C20 H20b . . 109(3) no
C20 C21 H21a . . 109(3) no
C20 C21 H21b . . 109(2) no
C20 C21 H21c . . 109(2) no
H21a C21 H21b . . 109(2) no
H21a C21 H21c . . 109(2) no
H21b C21 H21c . . 109(2) no
P C22 C23 . . 115.0(10) no
P C22 H22a . . 108.1(10) no
P C22 H22b . . 108.1(10) no
C23 C22 H22a . . 108.1(12) no
C23 C22 H22b . . 108.1(12) no
H22a C22 H22b . . 109.5(11) no
C22 C23 C24 . . 111.8(13) no
C22 C23 H23a . . 108.9(12) no
C22 C23 H23b . . 108.9(12) no
C24 C23 H23a . . 108.9(13) no
C24 C23 H23b . . 108.9(13) no
H23a C23 H23b . . 109.5(14) no
C23 C24 C25 . . 110(2) no
C23 C24 H24a . . 109.5(14) no
C23 C24 H24b . . 109(2) no
C25 C24 H24a . . 109(2) no
C25 C24 H24b . . 109(2) no
H24a C24 H24b . . 109(2) no
C24 C25 C26 . . 121(3) no
C24 C25 H25a . . 106(2) no
C24 C25 H25b . . 106(2) no
C26 C25 H25a . . 106(3) no
C26 C25 H25b . . 106(3) no
H25a C25 H25b . . 109(2) no
C25 C26 H26a . . 109(3) no
C25 C26 H26b . . 109(3) no
C25 C26 H26c . . 109(3) no
H26a C26 H26b . . 109(3) no
H26a C26 H26c . . 109(3) no
H26b C26 H26c . . 109(2) no
P C27 C28 . . 114.7(9) no
P C27 H27a . . 108.1(10) no
P C27 H27b . . 108.1(9) no
C28 C27 H27a . . 108.1(10) no
C28 C27 H27b . . 108.1(13) no
H27a C27 H27b . . 109.5(11) no
C27 C28 C29 . . 110.7(13) no
C27 C28 H28a . . 109.2(11) no
C27 C28 H28b . . 109.2(13) no
C29 C28 H28a . . 109.2(13) no
C29 C28 H28b . . 109.2(12) no
H28a C28 H28b . . 109.5(12) no
C28 C29 C30 . . 116(2) no
C28 C29 H29a . . 108(2) no
C28 C29 H29b . . 107.7(14) no
C30 C29 H29a . . 108(2) no
C30 C29 H29b . . 108(2) no
H29a C29 H29b . . 109(2) no
C29 C30 C31 . . 116(2) no
C29 C30 H30a . . 108(2) no
C29 C30 H30b . . 108(2) no
C31 C30 H30a . . 108(2) no
C31 C30 H30b . . 108(2) no
H30a C30 H30b . . 109(2) no
C30 C31 H31a . . 109(2) no
C30 C31 H31b . . 109(2) no
C30 C31 H31c . . 109(2) no
H31a C31 H31b . . 109(2) no
H31a C31 H31c . . 109(2) no
H31b C31 H31c . . 109(2) no
C33 C32 C37 . . 120.000 no
C33 C32 C38 . . 120.000 no
C37 C32 C38 . . 120.000 no
C32 C33 C34 . . 120.000 no
C32 C33 H33 . . 120.0(11) no
C34 C33 H33 . . 120.0(11) no
C33 C34 C35 . . 120.000 no
C33 C34 H34 . . 120.0(14) no
C35 C34 H34 . . 120.0(14) no
C34 C35 C36 . . 120.000 no
C34 C35 H35 . . 120(2) no
C36 C35 H35 . . 120(2) no
C35 C36 C37 . . 120.000 no
C35 C36 H36 . . 120.0(15) no
C37 C36 H36 . . 120.0(15) no
C32 C37 C36 . . 120.000 no
C32 C37 H37 . . 120.0(11) no
C36 C37 H37 . . 120.0(11) no
C32 C38 H38a . . 109.5(8) no
C32 C38 H38b . . 109.5(9) no
C32 C38 H38c . . 109.5(9) no
H38a C38 H38b . . 109.5(15) no
H38a C38 H38c . . 109.5(14) no
H38b C38 H38c . . 109.5(12) no

loop_
_geom_bond_atom_site_label_1
_geom_bond_atom_site_label_2
_geom_bond_site_symmetry_1
_geom_bond_site_symmetry_2
_geom_bond_distance
_geom_bond_publ_flag
Mo1 Mo1 . 2_657 3.718(2) yes
Mo1 Mo2 . . 2.628(2) yes
Mo1 Mo2 . 2_657 2.624(2) yes
Mo1 Mo3 . . 2.639(2) yes
Mo1 Mo3 . 2_657 2.617(2) yes
Mo1 Cl1 . . 2.472(4) yes
Mo1 Cl2 . 2_657 2.472(3) yes
Mo1 Cl3 . . 2.484(3) yes
Mo1 Cl4 . 2_657 2.480(4) yes
Mo1 C1 . . 2.108(12) yes
Mo2 Mo2 . 2_657 3.709(2) yes
Mo2 Mo3 . . 2.619(2) yes
Mo2 Mo3 . 2_657 2.631(2) yes
Mo2 Cl1 . . 2.478(4) yes
Mo2 Cl2 . . 2.485(4) yes
Mo2 Cl3 . . 2.461(3) yes
Mo2 Cl4 . . 2.478(3) yes
Mo2 C9 . . 2.161(13) yes
Mo3 Mo3 . 2_657 3.715(2) yes
Mo3 Cl1 . . 2.468(4) yes
Mo3 Cl2 . 2_657 2.465(3) yes
Mo3 Cl3 . 2_657 2.474(4) yes
Mo3 Cl4 . . 2.468(3) yes
Mo3 P . . 2.623(4) yes
P C17 . . 1.838(13) no
P C22 . . 1.834(14) no
P C27 . . 1.831(14) no
C1 C2 . . 1.193(15) yes
C2 C3 . . 1.50(2) yes
C3 C4 . . 1.39(2) no
C3 C8 . . 1.38(2) no
C4 C5 . . 1.38(2) no
C4 H4 . . .95(2) no
C5 C6 . . 1.33(2) no
C5 H5 . . .95(2) no
C6 C7 . . 1.35(2) no
C6 H6 . . .95(2) no
C7 C8 . . 1.40(2) no
C7 H7 . . .95(2) no
C8 H8 . . .95(2) no
C9 C10 . . 1.19(2) yes
C10 C11 . . 1.44(2) yes
C11 C12 . . 1.37(2) no
C11 C16 . . 1.39(2) no
C12 C13 . . 1.39(2) no
C12 H12 . . .95(2) no
C13 C14 . . 1.35(2) no
C13 H13 . . .95(2) no
C14 C15 . . 1.34(2) no
C14 H14 . . .95(2) no
C15 C16 . . 1.38(2) no
C15 H15 . . .95(2) no
C16 H16 . . .950(15) no
C17 C18 . . 1.52(2) no
C17 H17a . . 1.080(13) no
C17 H17b . . 1.080(15) no
C18 C19 . . 1.53(2) no
C18 H18a . . 1.080(14) no
C18 H18b . . 1.08(2) no
C19 C20 . . 1.44(3) no
C19 H19a . . 1.08(2) no
C19 H19b . . 1.08(2) no
C20 C21 . . 1.44(3) no
C20 H20a . . 1.08(3) no
C20 H20b . . 1.08(3) no
C21 H21a . . 1.08(3) no
C21 H21b . . 1.08(2) no
C21 H21c . . 1.08(3) no
C22 C23 . . 1.55(2) no
C22 H22a . . 1.080(15) no
C22 H22b . . 1.080(14) no
C23 C24 . . 1.50(2) no
C23 H23a . . 1.080(15) no
C23 H23b . . 1.080(15) no
C24 C25 . . 1.54(3) no
C24 H24a . . 1.08(2) no
C24 H24b . . 1.08(2) no
C25 C26 . . 1.25(3) no
C25 H25a . . 1.08(3) no
C25 H25b . . 1.08(2) no
C26 H26a . . 1.08(3) no
C26 H26b . . 1.08(3) no
C26 H26c . . 1.08(3) no
C27 C28 . . 1.53(2) no
C27 H27a . . 1.080(13) no
C27 H27b . . 1.080(13) no
C28 C29 . . 1.52(2) no
C28 H28a . . 1.080(14) no
C28 H28b . . 1.080(15) no
C29 C30 . . 1.35(2) no
C29 H29a . . 1.08(2) no
C29 H29b . . 1.08(2) no
C30 C31 . . 1.50(3) no
C30 H30a . . 1.08(2) no
C30 H30b . . 1.08(3) no
C31 H31a . . 1.08(2) no
C31 H31b . . 1.08(2) no
C31 H31c . . 1.08(2) no
C32 C33 . . 1.3940 no
C32 C37 . . 1.3940 no
C32 C38 . . 1.5050 no
C33 C34 . . 1.3940 no
C33 H33 . . .950(10) no
C34 C35 . . 1.3940 no
C34 H34 . . .950(11) no
C35 C36 . . 1.3940 no
C35 H35 . . .950(10) no
C36 C37 . . 1.3940 no
C36 H36 . . .950(10) no
C37 H37 . . .950(11) no
C38 H38a . . 1.080(15) no
C38 H38b . . 1.08(2) no
C38 H38c . . 1.08(2) no
